data_7128418
loop_
_publ_author_name
'Berdiell, Izar Capel'
'Kulmaczewski, Rafal'
'Shahid, Namrah'
'Cespedes, Oscar'
'Halcrow, Malcolm A.'

_publ_section_title
;
 The number and shape of lattice solvent molecules controls spin-crossover
 in an isomorphous series of crystalline solvate salts.
;
_journal_issue 53
_journal_name_full 'Chemical communications (Cambridge, England)'
_journal_page_first 6566
_journal_page_last 6569
_journal_paper_doi 10.1039/d1cc02624k
_journal_volume 57
_journal_year 2021
_chemical_formula_moiety 'C26 H24 Fe N12 O2, 2(B F4), 2(C2 H3 N)'
_chemical_formula_sum 'C30 H30 B2 F8 Fe N14 O2'
_chemical_formula_weight 848.15
_chemical_name_systematic
; 
Bis-[N-(2,6-di{pyrazol-1-yl}pyrid-4-yl)acetamide]iron(II)
ditetrafluoroborate di-acetonitrile solvate
;
_space_group_crystal_system triclinic
_space_group_IT_number 2
_space_group_name_Hall '-P 1'
_space_group_name_H-M_alt 'P -1'
_atom_sites_solution_hydrogens geom
_audit_creation_date 2020-07-20
_audit_creation_method
;
Olex2 1.3
(compiled 2020.06.28 svn.raecde09e for OlexSys, GUI svn.r6132)
;
_cell_angle_alpha 96.071(3)
_cell_angle_beta 102.311(2)
_cell_angle_gamma 101.565(2)
_cell_formula_units_Z 2
_cell_length_a 8.05780(18)
_cell_length_b 12.7729(4)
_cell_length_c 18.7921(6)
_cell_measurement_reflns_used 8276
_cell_measurement_temperature 120(2)
_cell_measurement_theta_max 73.67
_cell_measurement_theta_min 4.61
_cell_volume 1828.85(10)
_computing_cell_refinement 'CrysAlisPro 1.171.38.43b (Rigaku OD, 2015)'
_computing_data_collection 'CrysAlisPro 1.171.38.43b (Rigaku OD, 2015)'
_computing_data_reduction 'CrysAlisPro 1.171.38.43b (Rigaku OD, 2015)'
_computing_molecular_graphics 'XSEED (Barbour, 2001)'
_computing_publication_material 'Olex2 1.3 (Dolomanov et al., 2009)'
_computing_structure_refinement 'SHELXL 2018/3 (Sheldrick, 2015)'
_computing_structure_solution 'SHELXS (Sheldrick, 2015)'
_diffrn_ambient_temperature 120(2)
_diffrn_detector 'CCD plate'
_diffrn_detector_area_resol_mean 5.3095
_diffrn_measured_fraction_theta_full 0.951
_diffrn_measured_fraction_theta_max 0.936
_diffrn_measurement_device_type 'SuperNova, Dual, Cu at zero, Atlas'
_diffrn_measurement_method '\w scans'
_diffrn_radiation_monochromator mirror
_diffrn_radiation_probe x-ray
_diffrn_radiation_type 'Cu K\a'
_diffrn_radiation_wavelength 1.54184
_diffrn_reflns_av_R_equivalents 0.0239
_diffrn_reflns_av_unetI/netI 0.0314
_diffrn_reflns_Laue_measured_fraction_full 0.951
_diffrn_reflns_Laue_measured_fraction_max 0.936
_diffrn_reflns_limit_h_max 9
_diffrn_reflns_limit_h_min -6
_diffrn_reflns_limit_k_max 15
_diffrn_reflns_limit_k_min -15
_diffrn_reflns_limit_l_max 23
_diffrn_reflns_limit_l_min -21
_diffrn_reflns_number 13810
_diffrn_reflns_point_group_measured_fraction_full 0.951
_diffrn_reflns_point_group_measured_fraction_max 0.936
_diffrn_reflns_theta_full 72.000
_diffrn_reflns_theta_max 73.854
_diffrn_reflns_theta_min 3.575
_diffrn_source 'micro-focus sealed X-ray tube'
_diffrn_source_type 'SuperNova (Cu) X-ray Source'
_exptl_absorpt_coefficient_mu 4.135
_exptl_absorpt_correction_T_max 1.000
_exptl_absorpt_correction_T_min 0.889
_exptl_absorpt_correction_type multi-scan
_exptl_absorpt_process_details
; 
CrysAlisPro, Agilent Technologies,
Version 1.171.36.24 (release 03-12-2012 CrysAlis171 .NET)
Empirical absorption correction using spherical harmonics,
 implemented in SCALE3 ABSPACK scaling algorithm.
;
_exptl_crystal_colour yellow
_exptl_crystal_density_diffrn 1.540
_exptl_crystal_description lath
_exptl_crystal_F_000 864
_exptl_crystal_size_max 0.22
_exptl_crystal_size_mid 0.18
_exptl_crystal_size_min 0.10
_refine_diff_density_max 0.813
_refine_diff_density_min -0.667
_refine_diff_density_rms 0.063
_refine_ls_extinction_method none
_refine_ls_goodness_of_fit_ref 1.051
_refine_ls_hydrogen_treatment constr
_refine_ls_matrix_type full
_refine_ls_number_parameters 514
_refine_ls_number_reflns 6908
_refine_ls_number_restraints 22
_refine_ls_restrained_S_all 1.055
_refine_ls_R_factor_all 0.0442
_refine_ls_R_factor_gt 0.0422
_refine_ls_shift/su_max 0.001
_refine_ls_shift/su_mean 0.000
_refine_ls_structure_factor_coef Fsqd
_refine_ls_weighting_details 'w=1/[\s^2^(Fo^2^)+(0.0595P)^2^+1.3319P] where P=(Fo^2^+2Fc^2^)/3'
_refine_ls_weighting_scheme calc
_refine_ls_wR_factor_gt 0.1089
_refine_ls_wR_factor_ref 0.1107
_reflns_Friedel_coverage 0.000
_reflns_number_gt 6579
_reflns_number_total 6908
_reflns_threshold_expression 'I > 2\s(I)'
_cod_data_source_file d1cc02624k2.cif
_cod_data_source_block ic80-mcn
_cod_depositor_comments 'Adding full bibliography for 7128414--7128431.cif.'
_cod_original_cell_volume 1828.85(9)
_cod_database_code 7128418
_shelx_shelxl_version_number 2018/3
_shelx_space_group_comment
;
The symmetry employed for this shelxl refinement is uniquely defined
by the following loop, which should always be used as a source of
symmetry information in preference to the above space-group names.
They are only intended as comments.
;
_olex2_refinement_description
;
1. Fixed Uiso
 At 1.2 times of:
  All C(H) groups, All N(H) groups
 At 1.5 times of:
  All C(H,H,H) groups
2. Restrained distances
 N18-H18 = N38-H38
 0.95 with sigma of 0.02
 B42A-F43A = B42A-F44A = B42A-F45A = B42A-F46A
 1.38081 with sigma of 0.02
 B42B-F43B = B42B-F44B = B42B-F45B = B42B-F46B
 1.38081 with sigma of 0.02
 F43A-F44A = F43A-F45A = F43A-F46A = F44A-F45A = F44A-F46A = F45A-F46A
 2.254863 with sigma of 0.02
 F43B-F44B = F43B-F45B = F43B-F46B = F44B-F45B = F44B-F46B = F45B-F46B
 2.254863 with sigma of 0.02
3. Others
 1(DFIX)=1(DFIX)=FVAR(1)
 1(DFIX)=1(DFIX)=1.633*FVAR(2)
 Fixed Sof: B42A(0.77) F43A(0.77) F44A(0.77) F45A(0.77) F46A(0.77) B42B(0.23)
 F43B(0.23) F44B(0.23) F45B(0.23) F46B(0.23)
4.a Aromatic/amide H refined with riding coordinates:
 C4(H4), C6(H6), C10(H10), C11(H11), C12(H12), C15(H15), C16(H16), C17(H17),
 N18(H18), C24(H24), C26(H26), C30(H30), C31(H31), C32(H32), C35(H35), C36(H36),
  C37(H37), N38(H38)
4.b Idealised Me refined as rotating group:
 C21(H21A,H21B,H21C), C41(H41A,H41B,H41C), C52(H52A,H52B,H52C), C55(H55A,H55B,
 H55C)
;
_olex2_submission_special_instructions 'No special instructions were received'

loop_
_space_group_symop_operation_xyz
'x, y, z'
'-x, -y, -z'

loop_
_atom_site_label
_atom_site_type_symbol
_atom_site_fract_x
_atom_site_fract_y
_atom_site_fract_z
_atom_site_U_iso_or_equiv
_atom_site_adp_type
_atom_site_occupancy
_atom_site_site_symmetry_order
_atom_site_calc_flag
_atom_site_refinement_flags_posn
_atom_site_refinement_flags_adp
_atom_site_refinement_flags_occupancy
_atom_site_disorder_assembly
_atom_site_disorder_group
Fe1 Fe 0.74151(4) 0.67581(2) 0.27196(2) 0.01630(10) Uani 1 1 d . . . . .
N2 N 0.7756(2) 0.83554(13) 0.32612(9) 0.0154(3) Uani 1 1 d . . . . .
C3 C 0.7601(3) 0.85514(16) 0.39524(11) 0.0160(4) Uani 1 1 d . . . . .
C4 C 0.7828(3) 0.95652(17) 0.43365(11) 0.0187(4) Uani 1 1 d . . . . .
H4 H 0.772151 0.966677 0.483147 0.022 Uiso 1 1 calc R U . . .
C5 C 0.8227(3) 1.04469(17) 0.39651(11) 0.0191(4) Uani 1 1 d . . . . .
C6 C 0.8402(3) 1.02699(17) 0.32420(11) 0.0192(4) Uani 1 1 d . . . . .
H6 H 0.867684 1.085241 0.298019 0.023 Uiso 1 1 calc R U . . .
C7 C 0.8157(3) 0.92086(17) 0.29255(11) 0.0161(4) Uani 1 1 d . . . . .
N8 N 0.7154(2) 0.76013(14) 0.42552(9) 0.0167(3) Uani 1 1 d . . . . .
N9 N 0.6994(2) 0.66271(14) 0.38368(9) 0.0179(3) Uani 1 1 d . . . . .
C10 C 0.6578(3) 0.58916(17) 0.42557(12) 0.0210(4) Uani 1 1 d . . . . .
H10 H 0.638931 0.513337 0.411116 0.025 Uiso 1 1 calc R U . . .
C11 C 0.6455(3) 0.63832(18) 0.49433(12) 0.0247(5) Uani 1 1 d . . . . .
H11 H 0.617556 0.603364 0.533845 0.030 Uiso 1 1 calc R U . . .
C12 C 0.6821(3) 0.74684(18) 0.49219(12) 0.0225(4) Uani 1 1 d . . . . .
H12 H 0.683995 0.802602 0.530250 0.027 Uiso 1 1 calc R U . . .
N13 N 0.8304(2) 0.89179(14) 0.22017(9) 0.0169(3) Uani 1 1 d . . . . .
N14 N 0.8082(2) 0.78446(14) 0.19380(9) 0.0175(3) Uani 1 1 d . . . . .
C15 C 0.8319(3) 0.78296(18) 0.12572(11) 0.0196(4) Uani 1 1 d . . . . .
H15 H 0.823825 0.718937 0.093181 0.024 Uiso 1 1 calc R U . . .
C16 C 0.8704(3) 0.88776(18) 0.10804(12) 0.0217(4) Uani 1 1 d . . . . .
H16 H 0.893349 0.907658 0.063171 0.026 Uiso 1 1 calc R U . . .
C17 C 0.8679(3) 0.95530(17) 0.16937(11) 0.0204(4) Uani 1 1 d . . . . .
H17 H 0.888334 1.031947 0.175261 0.025 Uiso 1 1 calc R U . . .
N18 N 0.8392(3) 1.14686(15) 0.43486(10) 0.0245(4) Uani 1 1 d D . . . .
H18 H 0.816316 1.148879 0.478672 0.029 Uiso 1 1 calc DR U . . .
C19 C 0.8871(3) 1.24530(18) 0.41238(13) 0.0266(5) Uani 1 1 d . . . . .
O20 O 0.9303(3) 1.25482(14) 0.35521(10) 0.0425(5) Uani 1 1 d . . . . .
C21 C 0.8800(4) 1.34004(18) 0.46586(14) 0.0322(5) Uani 1 1 d . . . . .
H21A H 0.758422 1.337896 0.467050 0.048 Uiso 1 1 calc R U . . .
H21B H 0.930068 1.407615 0.450113 0.048 Uiso 1 1 calc R U . . .
H21C H 0.947096 1.336218 0.515201 0.048 Uiso 1 1 calc R U . . .
N22 N 0.6427(2) 0.51123(14) 0.21905(9) 0.0155(3) Uani 1 1 d . . . . .
C23 C 0.7428(3) 0.43971(17) 0.22486(10) 0.0161(4) Uani 1 1 d . . . . .
C24 C 0.6865(3) 0.33110(16) 0.19656(11) 0.0172(4) Uani 1 1 d . . . . .
H24 H 0.762556 0.282992 0.202814 0.021 Uiso 1 1 calc R U . . .
C25 C 0.5109(3) 0.29545(16) 0.15805(11) 0.0181(4) Uani 1 1 d . . . . .
C26 C 0.4040(3) 0.36958(17) 0.14904(11) 0.0186(4) Uani 1 1 d . . . . .
H26 H 0.285964 0.347708 0.121585 0.022 Uiso 1 1 calc R U . . .
C27 C 0.4764(3) 0.47487(17) 0.18139(11) 0.0164(4) Uani 1 1 d . . . . .
N28 N 0.9157(2) 0.48691(14) 0.26428(9) 0.0161(3) Uani 1 1 d . . . . .
N29 N 0.9570(2) 0.59436(14) 0.29355(9) 0.0186(4) Uani 1 1 d . . . . .
C30 C 1.1242(3) 0.61504(18) 0.32896(12) 0.0230(4) Uani 1 1 d . . . . .
H30 H 1.189873 0.683734 0.355076 0.028 Uiso 1 1 calc R U . . .
C31 C 1.1910(3) 0.52228(18) 0.32270(12) 0.0234(4) Uani 1 1 d . . . . .
H31 H 1.306496 0.516317 0.343213 0.028 Uiso 1 1 calc R U . . .
C32 C 1.0559(3) 0.44207(18) 0.28103(11) 0.0201(4) Uani 1 1 d . . . . .
H32 H 1.059309 0.369133 0.266551 0.024 Uiso 1 1 calc R U . . .
N33 N 0.3810(2) 0.55592(14) 0.17912(9) 0.0177(3) Uani 1 1 d . . . . .
N34 N 0.4606(2) 0.65589(14) 0.21932(10) 0.0195(4) Uani 1 1 d . . . . .
C35 C 0.3400(3) 0.71351(19) 0.20851(13) 0.0252(5) Uani 1 1 d . . . . .
H35 H 0.357262 0.786920 0.229729 0.030 Uiso 1 1 calc R U . . .
C36 C 0.1838(3) 0.6516(2) 0.16160(13) 0.0286(5) Uani 1 1 d . . . . .
H36 H 0.078977 0.674756 0.145450 0.034 Uiso 1 1 calc R U . . .
C37 C 0.2125(3) 0.55169(19) 0.14385(12) 0.0231(4) Uani 1 1 d . . . . .
H37 H 0.131440 0.491081 0.113047 0.028 Uiso 1 1 calc R U . . .
N38 N 0.4353(2) 0.18838(15) 0.12658(10) 0.0220(4) Uani 1 1 d D . . . .
H38 H 0.339837 0.176764 0.090992 0.026 Uiso 1 1 calc DR U . . .
C39 C 0.4946(3) 0.09794(18) 0.14544(12) 0.0236(5) Uani 1 1 d . . . . .
O40 O 0.6232(2) 0.10375(13) 0.19420(9) 0.0266(3) Uani 1 1 d . . . . .
C41 C 0.3834(4) -0.0071(2) 0.10132(17) 0.0407(7) Uani 1 1 d . . . . .
H41A H 0.271043 -0.022329 0.114889 0.061 Uiso 1 1 calc R U . . .
H41B H 0.442848 -0.065581 0.111630 0.061 Uiso 1 1 calc R U . . .
H41C H 0.363647 -0.001821 0.048659 0.061 Uiso 1 1 calc R U . . .
B42A B 0.7253(6) 1.0937(3) 0.6221(2) 0.0233(8) Uiso 0.77 1 d D . P A 1
F43A F 0.6586(3) 0.98660(18) 0.58797(12) 0.0384(5) Uiso 0.77 1 d D . P A 1
F44A F 0.8050(3) 1.09975(16) 0.69515(11) 0.0370(4) Uiso 0.77 1 d D . P A 1
F45A F 0.5974(3) 1.15207(18) 0.61506(12) 0.0424(5) Uiso 0.77 1 d D . P A 1
F46A F 0.8521(3) 1.14130(16) 0.58579(11) 0.0352(4) Uiso 0.77 1 d D . P A 1
B42B B 0.6721(14) 1.0764(8) 0.6054(5) 0.014(2) Uiso 0.23 1 d D . P B 2
F43B F 0.5833(8) 0.9727(4) 0.5752(3) 0.0178(11) Uiso 0.23 1 d D . P B 2
F44B F 0.8488(10) 1.0790(7) 0.6192(5) 0.056(2) Uiso 0.23 1 d D . P B 2
F45B F 0.6153(8) 1.0984(5) 0.6676(3) 0.0311(13) Uiso 0.23 1 d D . P B 2
F46B F 0.6369(7) 1.1462(4) 0.5573(3) 0.0260(12) Uiso 0.23 1 d D . P B 2
B47 B -0.0399(3) 0.2028(2) 0.08400(14) 0.0231(5) Uani 1 1 d . . . . .
F48 F 0.00952(19) 0.22100(13) 0.16062(8) 0.0350(3) Uani 1 1 d . . . . .
F49 F -0.0131(2) 0.30055(15) 0.05836(12) 0.0618(6) Uani 1 1 d . . . . .
F50 F -0.21203(17) 0.14799(11) 0.05966(8) 0.0283(3) Uani 1 1 d . . . . .
F51 F 0.06712(19) 0.13996(15) 0.05956(8) 0.0414(4) Uani 1 1 d . . . . .
C52 C 0.7130(4) 0.8561(2) 0.71489(15) 0.0404(6) Uani 1 1 d . . . . .
H52A H 0.636458 0.905932 0.719068 0.061 Uiso 1 1 calc R U . . .
H52B H 0.790580 0.881034 0.683396 0.061 Uiso 1 1 calc R U . . .
H52C H 0.783013 0.853734 0.763980 0.061 Uiso 1 1 calc R U . . .
C53 C 0.6080(3) 0.7487(2) 0.68268(13) 0.0297(5) Uani 1 1 d . . . . .
N54 N 0.5263(4) 0.6649(2) 0.65746(13) 0.0440(6) Uani 1 1 d . . . . .
C55 C 0.5923(4) 0.3277(2) -0.01396(13) 0.0318(5) Uani 1 1 d . . . . .
H55A H 0.485567 0.303691 0.002670 0.048 Uiso 1 1 calc R U . . .
H55B H 0.669274 0.278132 -0.002880 0.048 Uiso 1 1 calc R U . . .
H55C H 0.562102 0.328349 -0.067248 0.048 Uiso 1 1 calc R U . . .
C56 C 0.6812(3) 0.4362(2) 0.02399(13) 0.0290(5) Uani 1 1 d . . . . .
N57 N 0.7486(4) 0.52116(19) 0.05395(14) 0.0429(6) Uani 1 1 d . . . . .

loop_
_atom_site_aniso_label
_atom_site_aniso_U_11
_atom_site_aniso_U_22
_atom_site_aniso_U_33
_atom_site_aniso_U_23
_atom_site_aniso_U_13
_atom_site_aniso_U_12
Fe1 0.01972(18) 0.01261(16) 0.01613(16) -0.00036(11) 0.00465(12) 0.00369(13)
N2 0.0165(8) 0.0137(8) 0.0157(8) 0.0009(6) 0.0039(6) 0.0030(7)
C3 0.0138(10) 0.0178(9) 0.0161(9) 0.0024(7) 0.0028(7) 0.0038(8)
C4 0.0222(11) 0.0173(10) 0.0165(9) 0.0007(7) 0.0043(8) 0.0051(8)
C5 0.0206(11) 0.0163(10) 0.0186(10) -0.0001(8) 0.0026(8) 0.0036(8)
C6 0.0219(11) 0.0153(9) 0.0190(10) 0.0023(7) 0.0041(8) 0.0024(8)
C7 0.0141(10) 0.0185(9) 0.0156(9) 0.0035(7) 0.0037(7) 0.0031(8)
N8 0.0200(9) 0.0148(8) 0.0162(8) 0.0014(6) 0.0053(6) 0.0051(7)
N9 0.0199(9) 0.0147(8) 0.0191(8) 0.0007(6) 0.0050(7) 0.0043(7)
C10 0.0248(11) 0.0154(9) 0.0232(10) 0.0044(8) 0.0064(8) 0.0043(8)
C11 0.0316(13) 0.0225(11) 0.0213(10) 0.0059(8) 0.0096(9) 0.0044(9)
C12 0.0294(12) 0.0222(10) 0.0175(10) 0.0030(8) 0.0081(8) 0.0066(9)
N13 0.0193(9) 0.0156(8) 0.0163(8) 0.0015(6) 0.0051(6) 0.0050(7)
N14 0.0182(9) 0.0171(8) 0.0171(8) 0.0000(6) 0.0036(6) 0.0062(7)
C15 0.0185(10) 0.0239(10) 0.0163(9) -0.0005(8) 0.0031(7) 0.0077(9)
C16 0.0240(11) 0.0268(11) 0.0164(10) 0.0042(8) 0.0064(8) 0.0087(9)
C17 0.0232(11) 0.0204(10) 0.0194(10) 0.0059(8) 0.0072(8) 0.0052(9)
N18 0.0386(11) 0.0162(9) 0.0183(9) 0.0001(7) 0.0083(8) 0.0053(8)
C19 0.0345(13) 0.0172(10) 0.0234(11) -0.0005(8) 0.0019(9) 0.0026(9)
O20 0.0737(15) 0.0181(8) 0.0337(10) 0.0011(7) 0.0220(9) -0.0023(9)
C21 0.0454(15) 0.0156(10) 0.0319(13) -0.0012(9) 0.0040(11) 0.0065(10)
N22 0.0166(9) 0.0153(8) 0.0141(8) 0.0006(6) 0.0040(6) 0.0034(7)
C23 0.0167(10) 0.0188(9) 0.0135(9) 0.0021(7) 0.0047(7) 0.0047(8)
C24 0.0181(10) 0.0162(9) 0.0179(9) 0.0026(7) 0.0054(7) 0.0040(8)
C25 0.0206(11) 0.0167(9) 0.0159(9) 0.0004(7) 0.0055(8) 0.0021(8)
C26 0.0159(10) 0.0213(10) 0.0170(9) 0.0022(8) 0.0028(7) 0.0024(8)
C27 0.0171(10) 0.0181(9) 0.0158(9) 0.0036(7) 0.0064(7) 0.0051(8)
N28 0.0150(9) 0.0150(8) 0.0174(8) 0.0015(6) 0.0035(6) 0.0025(7)
N29 0.0198(9) 0.0158(8) 0.0182(8) -0.0021(6) 0.0039(7) 0.0026(7)
C30 0.0200(11) 0.0239(11) 0.0206(10) -0.0008(8) 0.0025(8) -0.0004(9)
C31 0.0172(11) 0.0267(11) 0.0248(11) 0.0058(9) 0.0026(8) 0.0033(9)
C32 0.0179(10) 0.0220(10) 0.0215(10) 0.0055(8) 0.0046(8) 0.0063(8)
N33 0.0169(9) 0.0188(8) 0.0181(8) 0.0023(6) 0.0049(6) 0.0051(7)
N34 0.0213(9) 0.0182(8) 0.0199(8) 0.0010(7) 0.0069(7) 0.0058(7)
C35 0.0284(12) 0.0242(11) 0.0288(11) 0.0048(9) 0.0122(9) 0.0134(10)
C36 0.0240(12) 0.0352(13) 0.0316(12) 0.0075(10) 0.0074(9) 0.0161(10)
C37 0.0170(11) 0.0298(11) 0.0223(10) 0.0046(9) 0.0032(8) 0.0067(9)
N38 0.0222(9) 0.0174(9) 0.0218(9) -0.0019(7) 0.0009(7) 0.0014(7)
C39 0.0251(12) 0.0179(10) 0.0265(11) -0.0017(8) 0.0070(9) 0.0033(9)
O40 0.0274(9) 0.0206(8) 0.0302(8) 0.0027(6) 0.0037(7) 0.0058(7)
C41 0.0411(16) 0.0184(11) 0.0501(16) -0.0076(11) -0.0046(12) 0.0015(11)
B47 0.0204(13) 0.0221(12) 0.0246(12) 0.0025(9) 0.0028(9) 0.0033(10)
F48 0.0299(8) 0.0443(8) 0.0248(7) -0.0094(6) 0.0041(6) 0.0048(7)
F49 0.0343(10) 0.0418(10) 0.0924(15) 0.0409(10) -0.0183(9) -0.0103(8)
F50 0.0196(7) 0.0273(7) 0.0321(7) 0.0003(5) 0.0010(5) -0.0006(5)
F51 0.0259(8) 0.0577(10) 0.0347(8) -0.0161(7) 0.0059(6) 0.0100(7)
C52 0.0467(17) 0.0383(15) 0.0311(13) 0.0063(11) 0.0072(11) 0.0000(13)
C53 0.0360(14) 0.0348(14) 0.0226(11) 0.0052(10) 0.0125(10) 0.0118(11)
N54 0.0594(16) 0.0354(13) 0.0350(12) -0.0027(10) 0.0187(11) 0.0023(12)
C55 0.0363(14) 0.0274(12) 0.0255(12) 0.0019(9) -0.0013(10) 0.0034(11)
C56 0.0327(13) 0.0294(13) 0.0270(12) 0.0046(10) 0.0093(9) 0.0093(11)
N57 0.0537(15) 0.0275(12) 0.0462(14) -0.0015(10) 0.0156(11) 0.0058(11)

loop_
_atom_type_symbol
_atom_type_description
_atom_type_scat_dispersion_real
_atom_type_scat_dispersion_imag
_atom_type_scat_source
C C 0.0181 0.0091 'International Tables Vol C Tables 4.2.6.8 and 6.1.1.4'
H H 0.0000 0.0000 'International Tables Vol C Tables 4.2.6.8 and 6.1.1.4'
N N 0.0311 0.0180 'International Tables Vol C Tables 4.2.6.8 and 6.1.1.4'
O O 0.0492 0.0322 'International Tables Vol C Tables 4.2.6.8 and 6.1.1.4'
F F 0.0727 0.0534 'International Tables Vol C Tables 4.2.6.8 and 6.1.1.4'
B B 0.0090 0.0039 'International Tables Vol C Tables 4.2.6.8 and 6.1.1.4'
Fe Fe -1.1336 3.1974 'International Tables Vol C Tables 4.2.6.8 and 6.1.1.4'

loop_
_geom_angle_atom_site_label_1
_geom_angle_atom_site_label_2
_geom_angle_atom_site_label_3
_geom_angle
_geom_angle_site_symmetry_1
_geom_angle_site_symmetry_3
_geom_angle_publ_flag
N2 Fe1 N9 73.08(6) . . ?
N2 Fe1 N14 73.50(6) . . ?
N2 Fe1 N22 166.04(7) . . ?
N2 Fe1 N29 119.23(7) . . ?
N2 Fe1 N34 95.10(6) . . ?
N9 Fe1 N34 94.41(7) . . ?
N14 Fe1 N9 146.57(6) . . ?
N14 Fe1 N34 89.41(7) . . ?
N22 Fe1 N9 100.95(6) . . ?
N22 Fe1 N14 111.83(6) . . ?
N22 Fe1 N29 72.80(6) . . ?
N22 Fe1 N34 72.48(6) . . ?
N29 Fe1 N9 91.01(6) . . ?
N29 Fe1 N14 104.47(7) . . ?
N29 Fe1 N34 145.26(7) . . ?
C3 N2 Fe1 121.57(14) . . ?
C3 N2 C7 117.25(17) . . ?
C7 N2 Fe1 121.17(13) . . ?
N2 C3 C4 124.4(2) . . ?
N2 C3 N8 113.02(17) . . ?
C4 C3 N8 122.59(18) . . ?
C3 C4 H4 121.5 . . ?
C3 C4 C5 117.02(19) . . ?
C5 C4 H4 121.5 . . ?
C6 C5 C4 120.02(19) . . ?
N18 C5 C4 116.65(19) . . ?
N18 C5 C6 123.3(2) . . ?
C5 C6 H6 121.6 . . ?
C7 C6 C5 116.80(19) . . ?
C7 C6 H6 121.6 . . ?
N2 C7 C6 124.50(18) . . ?
N2 C7 N13 112.91(17) . . ?
C6 C7 N13 122.59(19) . . ?
N9 N8 C3 118.44(16) . . ?
C12 N8 C3 130.37(18) . . ?
C12 N8 N9 111.19(17) . . ?
N8 N9 Fe1 113.85(12) . . ?
C10 N9 Fe1 140.88(14) . . ?
C10 N9 N8 105.24(16) . . ?
N9 C10 H10 124.5 . . ?
N9 C10 C11 111.01(19) . . ?
C11 C10 H10 124.5 . . ?
C10 C11 H11 127.3 . . ?
C12 C11 C10 105.41(19) . . ?
C12 C11 H11 127.3 . . ?
N8 C12 C11 107.15(19) . . ?
N8 C12 H12 126.4 . . ?
C11 C12 H12 126.4 . . ?
N14 N13 C7 118.66(17) . . ?
C17 N13 C7 129.86(18) . . ?
C17 N13 N14 111.46(16) . . ?
N13 N14 Fe1 113.72(12) . . ?
C15 N14 Fe1 141.56(15) . . ?
C15 N14 N13 104.69(17) . . ?
N14 C15 H15 124.2 . . ?
N14 C15 C16 111.56(18) . . ?
C16 C15 H15 124.2 . . ?
C15 C16 H16 127.4 . . ?
C17 C16 C15 105.27(18) . . ?
C17 C16 H16 127.4 . . ?
N13 C17 C16 107.02(19) . . ?
N13 C17 H17 126.5 . . ?
C16 C17 H17 126.5 . . ?
C5 N18 H18 116.2 . . ?
C19 N18 C5 127.63(19) . . ?
C19 N18 H18 116.2 . . ?
N18 C19 C21 113.5(2) . . ?
O20 C19 N18 123.2(2) . . ?
O20 C19 C21 123.2(2) . . ?
C19 C21 H21A 109.5 . . ?
C19 C21 H21B 109.5 . . ?
C19 C21 H21C 109.5 . . ?
H21A C21 H21B 109.5 . . ?
H21A C21 H21C 109.5 . . ?
H21B C21 H21C 109.5 . . ?
C23 N22 Fe1 121.25(14) . . ?
C23 N22 C27 117.18(17) . . ?
C27 N22 Fe1 121.51(13) . . ?
N22 C23 C24 124.90(19) . . ?
N22 C23 N28 112.44(17) . . ?
C24 C23 N28 122.66(18) . . ?
C23 C24 H24 121.8 . . ?
C23 C24 C25 116.42(18) . . ?
C25 C24 H24 121.8 . . ?
C26 C25 C24 119.89(19) . . ?
N38 C25 C24 123.05(19) . . ?
N38 C25 C26 117.06(19) . . ?
C25 C26 H26 121.3 . . ?
C27 C26 C25 117.42(19) . . ?
C27 C26 H26 121.3 . . ?
N22 C27 C26 124.13(18) . . ?
N22 C27 N33 112.94(18) . . ?
C26 C27 N33 122.92(19) . . ?
N29 N28 C23 118.39(16) . . ?
C32 N28 C23 130.30(18) . . ?
C32 N28 N29 111.29(17) . . ?
N28 N29 Fe1 115.02(13) . . ?
C30 N29 Fe1 139.95(15) . . ?
C30 N29 N28 105.01(17) . . ?
N29 C30 H30 124.5 . . ?
N29 C30 C31 111.08(19) . . ?
C31 C30 H30 124.5 . . ?
C30 C31 H31 127.0 . . ?
C32 C31 C30 105.91(19) . . ?
C32 C31 H31 127.0 . . ?
N28 C32 C31 106.70(19) . . ?
N28 C32 H32 126.6 . . ?
C31 C32 H32 126.6 . . ?
N34 N33 C27 118.31(17) . . ?
C37 N33 C27 130.24(19) . . ?
C37 N33 N34 111.42(17) . . ?
N33 N34 Fe1 114.45(12) . . ?
C35 N34 Fe1 140.28(16) . . ?
C35 N34 N33 105.01(18) . . ?
N34 C35 H35 124.5 . . ?
N34 C35 C36 111.0(2) . . ?
C36 C35 H35 124.5 . . ?
C35 C36 H36 126.9 . . ?
C37 C36 C35 106.2(2) . . ?
C37 C36 H36 126.9 . . ?
N33 C37 H37 126.8 . . ?
C36 C37 N33 106.4(2) . . ?
C36 C37 H37 126.8 . . ?
C25 N38 H38 116.6 . . ?
C39 N38 C25 126.77(19) . . ?
C39 N38 H38 116.6 . . ?
N38 C39 C41 114.1(2) . . ?
O40 C39 N38 122.6(2) . . ?
O40 C39 C41 123.4(2) . . ?
C39 C41 H41A 109.5 . . ?
C39 C41 H41B 109.5 . . ?
C39 C41 H41C 109.5 . . ?
H41A C41 H41B 109.5 . . ?
H41A C41 H41C 109.5 . . ?
H41B C41 H41C 109.5 . . ?
F43A B42A F46A 107.4(3) . . ?
F44A B42A F43A 111.4(3) . . ?
F44A B42A F45A 110.2(3) . . ?
F44A B42A F46A 108.4(3) . . ?
F45A B42A F43A 111.6(3) . . ?
F45A B42A F46A 107.6(3) . . ?
F43B B42B F44B 107.7(7) . . ?
F45B B42B F43B 105.1(7) . . ?
F45B B42B F44B 113.6(9) . . ?
F46B B42B F43B 110.7(8) . . ?
F46B B42B F44B 108.4(8) . . ?
F46B B42B F45B 111.4(7) . . ?
F48 B47 F51 107.10(19) . . ?
F49 B47 F48 109.2(2) . . ?
F49 B47 F51 109.5(2) . . ?
F50 B47 F48 110.5(2) . . ?
F50 B47 F49 110.72(19) . . ?
F50 B47 F51 109.7(2) . . ?
H52A C52 H52B 109.5 . . ?
H52A C52 H52C 109.5 . . ?
H52B C52 H52C 109.5 . . ?
C53 C52 H52A 109.5 . . ?
C53 C52 H52B 109.5 . . ?
C53 C52 H52C 109.5 . . ?
N54 C53 C52 179.9(3) . . ?
H55A C55 H55B 109.5 . . ?
H55A C55 H55C 109.5 . . ?
H55B C55 H55C 109.5 . . ?
C56 C55 H55A 109.5 . . ?
C56 C55 H55B 109.5 . . ?
C56 C55 H55C 109.5 . . ?
N57 C56 C55 179.1(3) . . ?

loop_
_geom_bond_atom_site_label_1
_geom_bond_atom_site_label_2
_geom_bond_distance
_geom_bond_site_symmetry_2
_geom_bond_publ_flag
Fe1 N2 2.1191(17) . ?
Fe1 N9 2.2151(17) . ?
Fe1 N14 2.2003(18) . ?
Fe1 N22 2.1427(17) . ?
Fe1 N29 2.1850(18) . ?
Fe1 N34 2.2200(19) . ?
N2 C3 1.334(3) . ?
N2 C7 1.335(3) . ?
C3 C4 1.372(3) . ?
C3 N8 1.409(3) . ?
C4 H4 0.9500 . ?
C4 C5 1.405(3) . ?
C5 C6 1.395(3) . ?
C5 N18 1.390(3) . ?
C6 H6 0.9500 . ?
C6 C7 1.379(3) . ?
C7 N13 1.408(3) . ?
N8 N9 1.367(2) . ?
N8 C12 1.357(3) . ?
N9 C10 1.326(3) . ?
C10 H10 0.9500 . ?
C10 C11 1.408(3) . ?
C11 H11 0.9500 . ?
C11 C12 1.365(3) . ?
C12 H12 0.9500 . ?
N13 N14 1.370(2) . ?
N13 C17 1.360(3) . ?
N14 C15 1.332(3) . ?
C15 H15 0.9500 . ?
C15 C16 1.404(3) . ?
C16 H16 0.9500 . ?
C16 C17 1.371(3) . ?
C17 H17 0.9500 . ?
N18 H18 0.8800 . ?
N18 C19 1.377(3) . ?
C19 O20 1.208(3) . ?
C19 C21 1.507(3) . ?
C21 H21A 0.9800 . ?
C21 H21B 0.9800 . ?
C21 H21C 0.9800 . ?
N22 C23 1.333(3) . ?
N22 C27 1.337(3) . ?
C23 C24 1.379(3) . ?
C23 N28 1.408(3) . ?
C24 H24 0.9500 . ?
C24 C25 1.403(3) . ?
C25 C26 1.402(3) . ?
C25 N38 1.390(3) . ?
C26 H26 0.9500 . ?
C26 C27 1.371(3) . ?
C27 N33 1.407(3) . ?
N28 N29 1.370(2) . ?
N28 C32 1.360(3) . ?
N29 C30 1.329(3) . ?
C30 H30 0.9500 . ?
C30 C31 1.400(3) . ?
C31 H31 0.9500 . ?
C31 C32 1.366(3) . ?
C32 H32 0.9500 . ?
N33 N34 1.369(2) . ?
N33 C37 1.365(3) . ?
N34 C35 1.327(3) . ?
C35 H35 0.9500 . ?
C35 C36 1.403(4) . ?
C36 H36 0.9500 . ?
C36 C37 1.362(3) . ?
C37 H37 0.9500 . ?
N38 H38 0.8800 . ?
N38 C39 1.387(3) . ?
C39 O40 1.212(3) . ?
C39 C41 1.502(3) . ?
C41 H41A 0.9800 . ?
C41 H41B 0.9800 . ?
C41 H41C 0.9800 . ?
B42A F43A 1.394(5) . ?
B42A F44A 1.372(5) . ?
B42A F45A 1.381(4) . ?
B42A F46A 1.420(4) . ?
B42B F43B 1.369(11) . ?
B42B F44B 1.385(12) . ?
B42B F45B 1.367(10) . ?
B42B F46B 1.361(10) . ?
B47 F48 1.390(3) . ?
B47 F49 1.379(3) . ?
B47 F50 1.377(3) . ?
B47 F51 1.402(3) . ?
C52 H52A 0.9800 . ?
C52 H52B 0.9800 . ?
C52 H52C 0.9800 . ?
C52 C53 1.451(4) . ?
C53 N54 1.131(4) . ?
C55 H55A 0.9800 . ?
C55 H55B 0.9800 . ?
C55 H55C 0.9800 . ?
C55 C56 1.455(3) . ?
C56 N57 1.137(4) . ?

loop_
_geom_hbond_atom_site_label_D
_geom_hbond_atom_site_label_H
_geom_hbond_atom_site_label_A
_geom_hbond_distance_DH
_geom_hbond_distance_HA
_geom_hbond_distance_DA
_geom_hbond_angle_DHA
_geom_hbond_site_symmetry_A
_geom_hbond_publ_flag
N18 H18 F46A 0.88 1.99 2.825(3) 158.6 . yes
N18 H18 F46B 0.88 2.28 3.091(6) 154.0 . yes
N38 H38 F51 0.88 2.09 2.877(2) 148.2 . yes

loop_
_geom_torsion_atom_site_label_1
_geom_torsion_atom_site_label_2
_geom_torsion_atom_site_label_3
_geom_torsion_atom_site_label_4
_geom_torsion
_geom_torsion_site_symmetry_1
_geom_torsion_site_symmetry_2
_geom_torsion_site_symmetry_3
_geom_torsion_site_symmetry_4
_geom_torsion_publ_flag
Fe1 N2 C3 C4 179.08(16) . . . . ?
Fe1 N2 C3 N8 -1.6(2) . . . . ?
Fe1 N2 C7 C6 -179.87(16) . . . . ?
Fe1 N2 C7 N13 0.3(2) . . . . ?
Fe1 N9 C10 C11 -177.40(17) . . . . ?
Fe1 N14 C15 C16 178.23(16) . . . . ?
Fe1 N22 C23 C24 175.69(15) . . . . ?
Fe1 N22 C23 N28 -3.8(2) . . . . ?
Fe1 N22 C27 C26 -177.17(15) . . . . ?
Fe1 N22 C27 N33 1.9(2) . . . . ?
Fe1 N29 C30 C31 178.41(17) . . . . ?
Fe1 N34 C35 C36 173.19(17) . . . . ?
N2 C3 C4 C5 1.0(3) . . . . ?
N2 C3 N8 N9 2.1(3) . . . . ?
N2 C3 N8 C12 -177.3(2) . . . . ?
N2 C7 N13 N14 -1.8(3) . . . . ?
N2 C7 N13 C17 179.5(2) . . . . ?
C3 N2 C7 C6 -0.6(3) . . . . ?
C3 N2 C7 N13 179.52(17) . . . . ?
C3 C4 C5 C6 -1.0(3) . . . . ?
C3 C4 C5 N18 177.69(19) . . . . ?
C3 N8 N9 Fe1 -1.7(2) . . . . ?
C3 N8 N9 C10 179.78(17) . . . . ?
C3 N8 C12 C11 -179.9(2) . . . . ?
C4 C3 N8 N9 -178.51(19) . . . . ?
C4 C3 N8 C12 2.1(3) . . . . ?
C4 C5 C6 C7 0.3(3) . . . . ?
C4 C5 N18 C19 175.9(2) . . . . ?
C5 C6 C7 N2 0.5(3) . . . . ?
C5 C6 C7 N13 -179.64(19) . . . . ?
C5 N18 C19 O20 -3.7(4) . . . . ?
C5 N18 C19 C21 176.2(2) . . . . ?
C6 C5 N18 C19 -5.4(4) . . . . ?
C6 C7 N13 N14 178.37(19) . . . . ?
C6 C7 N13 C17 -0.3(3) . . . . ?
C7 N2 C3 C4 -0.2(3) . . . . ?
C7 N2 C3 N8 179.19(17) . . . . ?
C7 N13 N14 Fe1 2.3(2) . . . . ?
C7 N13 N14 C15 -179.18(17) . . . . ?
C7 N13 C17 C16 178.7(2) . . . . ?
N8 C3 C4 C5 -178.33(18) . . . . ?
N8 N9 C10 C11 0.4(2) . . . . ?
N9 N8 C12 C11 0.7(3) . . . . ?
N9 C10 C11 C12 0.0(3) . . . . ?
C10 C11 C12 N8 -0.4(3) . . . . ?
C12 N8 N9 Fe1 177.81(14) . . . . ?
C12 N8 N9 C10 -0.7(2) . . . . ?
N13 N14 C15 C16 0.5(2) . . . . ?
N14 N13 C17 C16 -0.1(2) . . . . ?
N14 C15 C16 C17 -0.5(2) . . . . ?
C15 C16 C17 N13 0.3(2) . . . . ?
C17 N13 N14 Fe1 -178.73(13) . . . . ?
C17 N13 N14 C15 -0.3(2) . . . . ?
N18 C5 C6 C7 -178.3(2) . . . . ?
N22 C23 C24 C25 1.0(3) . . . . ?
N22 C23 N28 N29 2.8(2) . . . . ?
N22 C23 N28 C32 -179.07(19) . . . . ?
N22 C27 N33 N34 -5.5(3) . . . . ?
N22 C27 N33 C37 176.8(2) . . . . ?
C23 N22 C27 C26 0.2(3) . . . . ?
C23 N22 C27 N33 179.25(17) . . . . ?
C23 C24 C25 C26 1.1(3) . . . . ?
C23 C24 C25 N38 -179.85(19) . . . . ?
C23 N28 N29 Fe1 -0.7(2) . . . . ?
C23 N28 N29 C30 178.07(17) . . . . ?
C23 N28 C32 C31 -177.7(2) . . . . ?
C24 C23 N28 N29 -176.65(18) . . . . ?
C24 C23 N28 C32 1.5(3) . . . . ?
C24 C25 C26 C27 -2.4(3) . . . . ?
C24 C25 N38 C39 21.4(3) . . . . ?
C25 C26 C27 N22 1.8(3) . . . . ?
C25 C26 C27 N33 -177.18(18) . . . . ?
C25 N38 C39 O40 1.0(4) . . . . ?
C25 N38 C39 C41 179.7(2) . . . . ?
C26 C25 N38 C39 -159.6(2) . . . . ?
C26 C27 N33 N34 173.54(18) . . . . ?
C26 C27 N33 C37 -4.2(3) . . . . ?
C27 N22 C23 C24 -1.7(3) . . . . ?
C27 N22 C23 N28 178.88(16) . . . . ?
C27 N33 N34 Fe1 6.5(2) . . . . ?
C27 N33 N34 C35 -178.22(18) . . . . ?
C27 N33 C37 C36 178.1(2) . . . . ?
N28 C23 C24 C25 -179.59(18) . . . . ?
N28 N29 C30 C31 0.1(2) . . . . ?
N29 N28 C32 C31 0.5(2) . . . . ?
N29 C30 C31 C32 0.2(3) . . . . ?
C30 C31 C32 N28 -0.4(2) . . . . ?
C32 N28 N29 Fe1 -179.18(13) . . . . ?
C32 N28 N29 C30 -0.4(2) . . . . ?
N33 N34 C35 C36 -0.1(2) . . . . ?
N34 N33 C37 C36 0.3(2) . . . . ?
N34 C35 C36 C37 0.3(3) . . . . ?
C35 C36 C37 N33 -0.4(3) . . . . ?
C37 N33 N34 Fe1 -175.44(13) . . . . ?
C37 N33 N34 C35 -0.1(2) . . . . ?
N38 C25 C26 C27 178.50(18) . . . . ?
